data_4023500
loop_
_publ_author_name
'Ivan V. Korendovych'
'Mimi Cho'
'Olga V. Makhlynets'
'Phillip L. Butler'
'Richard J. Staples'
'Elena V. Rybak-Akimova'

_publ_section_title
;
 Anion and Carboxylic Acid Binding to Monotopic and Ditopic
 Amidopyridine Macrocycles
;
_journal_name_full 'Journal of Organic Chemistry'
_journal_page_first 4771
_journal_page_last 4782
_journal_paper_doi 10.1021/jo800128r
_journal_volume 73
_journal_year 2008
_chemical_formula_moiety 'C14 H20 N4 O2'
_chemical_formula_sum 'C14 H20 N4 O2'
_chemical_formula_weight 276.34
_chemical_name_systematic
;
?
;
_space_group_IT_number 14
_symmetry_cell_setting monoclinic
_symmetry_space_group_name_Hall '-P 2ybc'
_symmetry_space_group_name_H-M 'P 1 21/c 1'
_atom_sites_solution_hydrogens geom
_atom_sites_solution_primary direct
_atom_sites_solution_secondary difmap
_audit_creation_method SHELXL-97
_cell_angle_alpha 90.00
_cell_angle_beta 104.201(4)
_cell_angle_gamma 90.00
_cell_formula_units_Z 4
_cell_length_a 6.0458(13)
_cell_length_b 19.101(4)
_cell_length_c 12.283(2)
_cell_measurement_reflns_used 1281
_cell_measurement_temperature 173(2)
_cell_measurement_theta_max 22.21
_cell_measurement_theta_min 2.73
_cell_volume 1375.1(5)
_computing_cell_refinement 'Bruker SMART'
_computing_data_collection 'Bruker SMART'
_computing_data_reduction 'Bruker SAINT'
_computing_molecular_graphics 'Bruker SHELXTL'
_computing_publication_material 'Bruker SHELXTL'
_computing_structure_refinement 'Bruker SHELXTL'
_computing_structure_solution 'Bruker SHELXTL'
_diffrn_ambient_temperature 173(2)
_diffrn_measured_fraction_theta_full 1.000
_diffrn_measured_fraction_theta_max 0.967
_diffrn_measurement_device_type 'CCD area detector'
_diffrn_measurement_method 'phi and omega scans'
_diffrn_radiation_monochromator graphite
_diffrn_radiation_source 'sealed tube'
_diffrn_radiation_type MoK\a
_diffrn_radiation_wavelength 0.71073
_diffrn_reflns_av_R_equivalents 0.0937
_diffrn_reflns_av_sigmaI/netI 0.1404
_diffrn_reflns_limit_h_max 8
_diffrn_reflns_limit_h_min -7
_diffrn_reflns_limit_k_max 23
_diffrn_reflns_limit_k_min -25
_diffrn_reflns_limit_l_max 16
_diffrn_reflns_limit_l_min -15
_diffrn_reflns_number 10290
_diffrn_reflns_theta_full 25.00
_diffrn_reflns_theta_max 28.30
_diffrn_reflns_theta_min 2.02
_exptl_absorpt_coefficient_mu 0.092
_exptl_absorpt_correction_type none
_exptl_crystal_colour colorless
_exptl_crystal_density_diffrn 1.335
_exptl_crystal_density_meas 0
_exptl_crystal_density_method 'not measured'
_exptl_crystal_description needle
_exptl_crystal_F_000 592
_exptl_crystal_size_max 0.14
_exptl_crystal_size_mid 0.12
_exptl_crystal_size_min 0.08
_refine_diff_density_max 0.240
_refine_diff_density_min -0.218
_refine_diff_density_rms 0.059
_refine_ls_extinction_method none
_refine_ls_goodness_of_fit_ref 0.772
_refine_ls_hydrogen_treatment mixed
_refine_ls_matrix_type full
_refine_ls_number_parameters 261
_refine_ls_number_reflns 3299
_refine_ls_number_restraints 0
_refine_ls_restrained_S_all 0.772
_refine_ls_R_factor_all 0.1567
_refine_ls_R_factor_gt 0.0573
_refine_ls_shift/su_max 0.000
_refine_ls_shift/su_mean 0.000
_refine_ls_structure_factor_coef Fsqd
_refine_ls_weighting_details 'calc w=1/[\s^2^(Fo^2^)+(0.0849P)^2^+0.0000P] where P=(Fo^2^+2Fc^2^)/3'
_refine_ls_weighting_scheme calc
_refine_ls_wR_factor_gt 0.1363
_refine_ls_wR_factor_ref 0.1667
_reflns_number_gt 1115
_reflns_number_total 3299
_reflns_threshold_expression >2sigma(I)
_cod_data_source_file jo800128r-File008.cif
_cod_data_source_block II
_cod_original_sg_symbol_H-M 'P 21/c'
_cod_database_code 4023500

loop_
_symmetry_equiv_pos_as_xyz
'x, y, z'
'-x, y+1/2, -z+1/2'
'-x, -y, -z'
'x, -y-1/2, z-1/2'

loop_
_atom_site_label
_atom_site_type_symbol
_atom_site_fract_x
_atom_site_fract_y
_atom_site_fract_z
_atom_site_U_iso_or_equiv
_atom_site_adp_type
_atom_site_occupancy
_atom_site_symmetry_multiplicity
_atom_site_calc_flag
_atom_site_refinement_flags
_atom_site_disorder_assembly
_atom_site_disorder_group
O1 O 1.2929(3) 0.39864(10) 0.49698(15) 0.0563(6) Uani 1 1 d . . .
N1 N 0.8563(4) 0.48485(11) 0.30131(16) 0.0400(6) Uani 1 1 d . . .
C1 C 0.7964(5) 0.54362(14) 0.2425(2) 0.0377(7) Uani 1 1 d . . .
O2 O 0.4732(3) 0.59531(10) 0.11600(15) 0.0515(6) Uani 1 1 d . . .
N2 N 0.9340(5) 0.36711(13) 0.40395(19) 0.0475(7) Uani 1 1 d . . .
H2N H 0.804(5) 0.3860(15) 0.360(2) 0.062(9) Uiso 1 1 d . . .
C2 C 0.9443(5) 0.59939(16) 0.2495(2) 0.0448(7) Uani 1 1 d . . .
H2 H 0.882(5) 0.6417(15) 0.208(2) 0.055(9) Uiso 1 1 d . . .
N3 N 0.5135(4) 0.32758(12) 0.21903(16) 0.0409(6) Uani 1 1 d . . .
C3 C 1.1584(5) 0.59369(16) 0.3194(2) 0.0465(8) Uani 1 1 d . . .
H3 H 1.261(4) 0.6342(14) 0.319(2) 0.054(8) Uiso 1 1 d . . .
C4 C 1.2214(5) 0.53349(15) 0.3809(2) 0.0438(7) Uani 1 1 d . . .
H4 H 1.383(4) 0.5259(12) 0.431(2) 0.044(7) Uiso 1 1 d . . .
N4 N 0.4644(4) 0.47974(14) 0.15970(18) 0.0460(7) Uani 1 1 d . . .
H4N H 0.535(5) 0.4406(15) 0.200(2) 0.062(9) Uiso 1 1 d . . .
C5 C 1.0628(5) 0.47989(14) 0.36967(19) 0.0391(7) Uani 1 1 d . . .
C6 C 1.1090(5) 0.41120(15) 0.4310(2) 0.0426(7) Uani 1 1 d . . .
C7 C 0.9232(6) 0.29844(16) 0.4506(2) 0.0508(8) Uani 1 1 d . . .
H7A H 1.099(5) 0.2846(14) 0.480(2) 0.069(9) Uiso 1 1 d . . .
H7B H 0.853(5) 0.3040(14) 0.513(2) 0.061(9) Uiso 1 1 d . . .
C8 C 0.7822(5) 0.25044(16) 0.3632(2) 0.0458(8) Uani 1 1 d . . .
H8B H 0.764(4) 0.2062(12) 0.3994(17) 0.027(6) Uiso 1 1 d . . .
H8A H 0.862(4) 0.2355(13) 0.305(2) 0.041(7) Uiso 1 1 d . . .
C9 C 0.5408(5) 0.27336(17) 0.3069(2) 0.0452(8) Uani 1 1 d . . .
H9A H 0.454(5) 0.2291(15) 0.274(2) 0.053(8) Uiso 1 1 d . . .
H9B H 0.464(5) 0.2916(14) 0.367(2) 0.059(9) Uiso 1 1 d . . .
C10 C 0.2665(5) 0.33912(17) 0.1747(2) 0.0452(7) Uani 1 1 d . . .
H10B H 0.204(4) 0.3604(12) 0.240(2) 0.037(7) Uiso 1 1 d . . .
H10A H 0.189(4) 0.2911(14) 0.156(2) 0.052(8) Uiso 1 1 d . . .
C11 C 0.1947(6) 0.38801(16) 0.0745(2) 0.0479(8) Uani 1 1 d . . .
H11B H 0.032(5) 0.3818(12) 0.044(2) 0.042(7) Uiso 1 1 d . . .
H11A H 0.279(5) 0.3724(15) 0.016(2) 0.066(9) Uiso 1 1 d . . .
C12 C 0.2319(5) 0.46514(17) 0.0983(3) 0.0485(8) Uani 1 1 d . . .
H12B H 0.203(4) 0.4886(13) 0.026(2) 0.048(8) Uiso 1 1 d . . .
H12A H 0.123(4) 0.4845(12) 0.1394(19) 0.032(7) Uiso 1 1 d . . .
C13 C 0.5612(5) 0.54250(16) 0.1671(2) 0.0428(7) Uani 1 1 d . . .
C14 C 0.6119(6) 0.3034(2) 0.1284(3) 0.0521(8) Uani 1 1 d . . .
H14C H 0.549(5) 0.2588(16) 0.097(2) 0.069(10) Uiso 1 1 d . . .
H14A H 0.782(5) 0.2921(13) 0.158(2) 0.045(7) Uiso 1 1 d . . .
H14B H 0.597(5) 0.3404(16) 0.069(3) 0.071(10) Uiso 1 1 d . . .

loop_
_atom_site_aniso_label
_atom_site_aniso_U_11
_atom_site_aniso_U_22
_atom_site_aniso_U_33
_atom_site_aniso_U_23
_atom_site_aniso_U_13
_atom_site_aniso_U_12
O1 0.0492(13) 0.0593(15) 0.0497(11) 0.0086(10) -0.0087(10) -0.0032(10)
N1 0.0430(15) 0.0421(15) 0.0309(11) -0.0015(10) 0.0014(11) 0.0001(11)
C1 0.0418(17) 0.0378(17) 0.0320(13) -0.0001(12) 0.0057(12) 0.0014(13)
O2 0.0567(14) 0.0474(12) 0.0479(11) 0.0090(10) 0.0079(10) 0.0101(11)
N2 0.0485(16) 0.0456(16) 0.0415(13) 0.0087(12) -0.0021(12) -0.0019(14)
C2 0.054(2) 0.0439(19) 0.0350(14) 0.0013(14) 0.0081(14) -0.0019(16)
N3 0.0390(14) 0.0463(14) 0.0358(12) 0.0020(10) 0.0063(10) 0.0003(11)
C3 0.059(2) 0.0384(19) 0.0417(15) -0.0070(14) 0.0107(15) -0.0119(16)
C4 0.0428(19) 0.046(2) 0.0376(14) -0.0017(13) 0.0006(14) -0.0043(15)
N4 0.0428(16) 0.0454(17) 0.0421(13) 0.0016(12) -0.0046(11) 0.0011(12)
C5 0.0449(18) 0.0413(17) 0.0292(13) -0.0018(12) 0.0052(13) -0.0027(14)
C6 0.0471(19) 0.0469(18) 0.0303(13) 0.0005(13) 0.0028(14) 0.0029(15)
C7 0.060(2) 0.047(2) 0.0400(15) 0.0080(14) 0.0021(16) -0.0054(16)
C8 0.055(2) 0.0402(19) 0.0392(15) 0.0037(14) 0.0062(15) -0.0030(15)
C9 0.0489(19) 0.0453(19) 0.0387(15) 0.0077(14) 0.0057(15) -0.0033(16)
C10 0.0386(18) 0.050(2) 0.0433(16) -0.0002(14) 0.0039(14) -0.0029(15)
C11 0.0389(19) 0.061(2) 0.0391(16) -0.0045(14) 0.0000(15) 0.0018(16)
C12 0.0350(18) 0.061(2) 0.0418(16) -0.0002(15) -0.0045(15) 0.0051(16)
C13 0.0474(19) 0.0437(19) 0.0342(14) 0.0004(13) 0.0042(13) 0.0060(15)
C14 0.049(2) 0.065(2) 0.0423(17) -0.0009(17) 0.0102(16) 0.0082(18)

loop_
_atom_type_symbol
_atom_type_description
_atom_type_scat_dispersion_real
_atom_type_scat_dispersion_imag
_atom_type_scat_source
C C 0.0033 0.0016 'International Tables Vol C Tables 4.2.6.8 and 6.1.1.4'
H H 0.0000 0.0000 'International Tables Vol C Tables 4.2.6.8 and 6.1.1.4'
N N 0.0061 0.0033 'International Tables Vol C Tables 4.2.6.8 and 6.1.1.4'
O O 0.0106 0.0060 'International Tables Vol C Tables 4.2.6.8 and 6.1.1.4'

loop_
_geom_angle_atom_site_label_1
_geom_angle_atom_site_label_2
_geom_angle_atom_site_label_3
_geom_angle
_geom_angle_site_symmetry_1
_geom_angle_site_symmetry_3
_geom_angle_publ_flag
C5 N1 C1 119.4(2) . . ?
N1 C1 C2 122.0(3) . . ?
N1 C1 C13 114.4(2) . . ?
C2 C1 C13 123.6(3) . . ?
C6 N2 C7 126.1(3) . . ?
C6 N2 H2N 114.5(18) . . ?
C7 N2 H2N 118.7(18) . . ?
C3 C2 C1 118.4(3) . . ?
C3 C2 H2 125.2(17) . . ?
C1 C2 H2 116.3(17) . . ?
C14 N3 C10 109.3(2) . . ?
C14 N3 C9 110.0(2) . . ?
C10 N3 C9 107.2(2) . . ?
C2 C3 C4 120.1(3) . . ?
C2 C3 H3 115.6(15) . . ?
C4 C3 H3 124.3(16) . . ?
C3 C4 C5 118.1(3) . . ?
C3 C4 H4 122.7(14) . . ?
C5 C4 H4 119.2(13) . . ?
C13 N4 C12 124.4(3) . . ?
C13 N4 H4N 123.1(18) . . ?
C12 N4 H4N 112.3(18) . . ?
N1 C5 C4 122.1(3) . . ?
N1 C5 C6 114.2(2) . . ?
C4 C5 C6 123.7(3) . . ?
O1 C6 N2 125.3(3) . . ?
O1 C6 C5 121.8(3) . . ?
N2 C6 C5 112.9(2) . . ?
N2 C7 C8 110.1(2) . . ?
N2 C7 H7A 102.7(15) . . ?
C8 C7 H7A 115.5(15) . . ?
N2 C7 H7B 106.7(17) . . ?
C8 C7 H7B 110.4(17) . . ?
H7A C7 H7B 111(2) . . ?
C7 C8 C9 117.5(3) . . ?
C7 C8 H8B 108.1(12) . . ?
C9 C8 H8B 104.8(13) . . ?
C7 C8 H8A 113.3(14) . . ?
C9 C8 H8A 109.6(14) . . ?
H8B C8 H8A 102.0(19) . . ?
N3 C9 C8 117.3(3) . . ?
N3 C9 H9A 109.5(14) . . ?
C8 C9 H9A 106.5(15) . . ?
N3 C9 H9B 107.4(15) . . ?
C8 C9 H9B 108.9(15) . . ?
H9A C9 H9B 107(2) . . ?
N3 C10 C11 116.9(3) . . ?
N3 C10 H10B 107.1(12) . . ?
C11 C10 H10B 107.3(12) . . ?
N3 C10 H10A 108.3(15) . . ?
C11 C10 H10A 110.2(14) . . ?
H10B C10 H10A 106(2) . . ?
C12 C11 C10 116.3(2) . . ?
C12 C11 H11B 106.4(14) . . ?
C10 C11 H11B 107.6(14) . . ?
C12 C11 H11A 110.2(16) . . ?
C10 C11 H11A 107.2(16) . . ?
H11B C11 H11A 109(2) . . ?
N4 C12 C11 111.6(3) . . ?
N4 C12 H12B 108.8(16) . . ?
C11 C12 H12B 106.8(15) . . ?
N4 C12 H12A 110.0(13) . . ?
C11 C12 H12A 112.1(14) . . ?
H12B C12 H12A 107(2) . . ?
O2 C13 N4 125.0(3) . . ?
O2 C13 C1 121.9(3) . . ?
N4 C13 C1 113.1(2) . . ?
N3 C14 H14C 112.6(18) . . ?
N3 C14 H14A 110.7(14) . . ?
H14C C14 H14A 102(2) . . ?
N3 C14 H14B 110.3(17) . . ?
H14C C14 H14B 112(2) . . ?
H14A C14 H14B 108(2) . . ?

loop_
_geom_bond_atom_site_label_1
_geom_bond_atom_site_label_2
_geom_bond_distance
_geom_bond_site_symmetry_2
_geom_bond_publ_flag
O1 C6 1.228(3) . ?
N1 C5 1.326(3) . ?
N1 C1 1.336(3) . ?
C1 C2 1.380(4) . ?
C1 C13 1.494(4) . ?
O2 C13 1.237(3) . ?
N2 C6 1.329(3) . ?
N2 C7 1.439(4) . ?
N2 H2N 0.91(3) . ?
C2 C3 1.371(4) . ?
C2 H2 0.98(3) . ?
N3 C14 1.460(4) . ?
N3 C10 1.475(3) . ?
N3 C9 1.476(3) . ?
C3 C4 1.377(4) . ?
C3 H3 0.99(3) . ?
C4 C5 1.386(4) . ?
C4 H4 1.03(3) . ?
N4 C13 1.327(4) . ?
N4 C12 1.450(4) . ?
N4 H4N 0.94(3) . ?
C5 C6 1.505(4) . ?
C7 C8 1.507(4) . ?
C7 H7A 1.07(3) . ?
C7 H7B 0.97(3) . ?
C8 C9 1.518(4) . ?
C8 H8B 0.97(2) . ?
C8 H8A 1.00(3) . ?
C9 H9A 1.03(3) . ?
C9 H9B 1.03(3) . ?
C10 C11 1.521(4) . ?
C10 H10B 1.05(2) . ?
C10 H10A 1.03(3) . ?
C11 C12 1.508(4) . ?
C11 H11B 0.97(3) . ?
C11 H11A 1.02(3) . ?
C12 H12B 0.97(3) . ?
C12 H12A 0.99(2) . ?
C14 H14C 0.97(3) . ?
C14 H14A 1.02(3) . ?
C14 H14B 1.00(3) . ?

loop_
_geom_hbond_atom_site_label_D
_geom_hbond_atom_site_label_H
_geom_hbond_atom_site_label_A
_geom_hbond_distance_DH
_geom_hbond_distance_HA
_geom_hbond_distance_DA
_geom_hbond_angle_DHA
_geom_hbond_site_symmetry_A
N4 H4N N3 0.94(3) 2.18(3) 2.993(4) 144(2) .
N2 H2N N3 0.91(3) 2.41(3) 3.059(3) 128(2) .
N2 H2N N1 0.91(3) 2.07(3) 2.565(3) 113(2) .

loop_
_geom_torsion_atom_site_label_1
_geom_torsion_atom_site_label_2
_geom_torsion_atom_site_label_3
_geom_torsion_atom_site_label_4
_geom_torsion
_geom_torsion_site_symmetry_1
_geom_torsion_site_symmetry_2
_geom_torsion_site_symmetry_3
_geom_torsion_site_symmetry_4
_geom_torsion_publ_flag
C5 N1 C1 C2 0.8(4) . . . . ?
C5 N1 C1 C13 179.0(2) . . . . ?
N1 C1 C2 C3 -0.2(4) . . . . ?
C13 C1 C2 C3 -178.2(2) . . . . ?
C1 C2 C3 C4 -0.2(4) . . . . ?
C2 C3 C4 C5 -0.1(4) . . . . ?
C1 N1 C5 C4 -1.2(4) . . . . ?
C1 N1 C5 C6 179.9(2) . . . . ?
C3 C4 C5 N1 0.8(4) . . . . ?
C3 C4 C5 C6 179.6(2) . . . . ?
C7 N2 C6 O1 3.3(5) . . . . ?
C7 N2 C6 C5 -178.1(3) . . . . ?
N1 C5 C6 O1 179.7(2) . . . . ?
C4 C5 C6 O1 0.8(4) . . . . ?
N1 C5 C6 N2 1.0(3) . . . . ?
C4 C5 C6 N2 -177.9(3) . . . . ?
C6 N2 C7 C8 -147.2(3) . . . . ?
N2 C7 C8 C9 -55.6(4) . . . . ?
C14 N3 C9 C8 59.2(3) . . . . ?
C10 N3 C9 C8 178.1(3) . . . . ?
C7 C8 C9 N3 77.2(4) . . . . ?
C14 N3 C10 C11 -54.9(4) . . . . ?
C9 N3 C10 C11 -174.2(3) . . . . ?
N3 C10 C11 C12 -74.3(4) . . . . ?
C13 N4 C12 C11 162.0(3) . . . . ?
C10 C11 C12 N4 51.9(4) . . . . ?
C12 N4 C13 O2 -5.9(5) . . . . ?
C12 N4 C13 C1 175.8(2) . . . . ?
N1 C1 C13 O2 172.6(2) . . . . ?
C2 C1 C13 O2 -9.2(4) . . . . ?
N1 C1 C13 N4 -9.0(3) . . . . ?
C2 C1 C13 N4 169.2(2) . . . . ?

loop_
_cod_related_entry_id
_cod_related_entry_database
_cod_related_entry_code
1 ChemSpider 21118206
